data_1100217
loop_
_publ_author_name
'Krieger, Matthias'
'Gould, Robert O.'
'Harms, Klaus'
'Greiner, Andreas'
'Dehnicke, Kurt'

_publ_section_title
;
 Phosphaniminato- und Phosphanimin-Komplexe von Nickel(II). Die
 Kristallstrukturen von [Ni(O~3~SCF~3~)(NPMe~3~)]~4~,
 [Ni~4~Br~5~{NP(NMe~2~)~3~}~3~], [NiBr~2~{HNP(NMe~2~)~3~}~2~]
 und [Ni(PMePh~2~)~4~]
;
_journal_coden_ASTM ZAACAB
_journal_issue 4
_journal_name_full
;
 Zeitschrift fuer Anorganische und Allgemeine Chemie
;
_journal_page_first 747
_journal_page_last 754
_journal_paper_doi 10.1002/1521-3749(200104)627:4<747::AID-ZAAC747>3.0.CO;2-H
_journal_volume 627
_journal_year 2001
_chemical_formula_moiety 'C12 H38 Br2 N8 Ni1 P2'
_chemical_formula_sum 'C12 H38 Br2 N8 Ni P2'
_chemical_name_systematic
;
Dibromo-bis(tris(dimethylamino)phosphaneimine)-nickel(ii)
;
_space_group_IT_number 15
_symmetry_cell_setting monoclinic
_symmetry_space_group_name_Hall '-C 2yc'
_symmetry_space_group_name_H-M 'C 1 2/c 1'
_cell_angle_alpha 90
_cell_angle_beta 94.74(1)
_cell_angle_gamma 90
_cell_formula_units_Z 4
_cell_length_a 18.407(1)
_cell_length_b 8.101(1)
_cell_length_c 16.072(2)
_cell_volume 2388.382
_diffrn_ambient_temperature 203
_exptl_crystal_colour 'deep blue'
_exptl_crystal_density_diffrn 1.599
_refine_ls_R_factor_gt 3.4
_refine_ls_wR_factor_gt 3.4
_cod_original_sg_symbol_H-M 'C 2/c'
_cod_original_formula_sum 'C12 H38 Br2 N8 Ni1 P2'
_cod_database_code 1100217

loop_
_symmetry_equiv_pos_site_id
_symmetry_equiv_pos_as_xyz
1 x,y,z
2 1/2+x,1/2+y,z
3 x,-y,1/2+z
4 1/2+x,1/2-y,1/2+z
5 -x,-y,-z
6 -1/2-x,-1/2-y,-z
7 -x,y,-1/2-z
8 -1/2-x,-1/2+y,-1/2-z

loop_
_atom_site_label
_atom_site_type_symbol
_atom_site_fract_x
_atom_site_fract_y
_atom_site_fract_z
Br1 Br 0.09602(2) 0.16384(5) 0.33188(2)
Ni1 Ni 0.00000 0.31450(7) 0.25000
P1 P -0.09822(4) 0.55688(10) 0.35910(5)
N1 N -0.03430(15) 0.4321(4) 0.34511(19)
H1 H -0.0124(18) 0.408(5) 0.384(2)
N2 N -0.06833(14) 0.7389(3) 0.38991(18)
N3 N -0.14856(13) 0.4803(3) 0.42952(17)
N4 N -0.14931(13) 0.5959(3) 0.27381(17)
C1 C -0.1102(2) 0.8934(5) 0.3785(3)
H2 H -0.08000 0.97760 0.35580
H3 H -0.12530 0.92990 0.43190
H4 H -0.15290 0.87440 0.34020
C2 C -0.00367(18) 0.7599(5) 0.4471(2)
H5 H 0.02720 0.84460 0.42600
H6 H 0.02300 0.65660 0.45210
H7 H -0.01800 0.79250 0.50150
C3 C -0.19803(19) 0.5830(5) 0.4739(2)
H8 H -0.20200 0.53850 0.52930
H9 H -0.24580 0.58390 0.44340
H10 H -0.17920 0.69480 0.47830
C4 C -0.1657(2) 0.3037(4) 0.4318(3)
H11 H -0.15800 0.26380 0.48870
H12 H -0.13430 0.24380 0.39680
H13 H -0.21620 0.28660 0.41130
C5 C -0.21760(17) 0.5098(5) 0.2517(2)
H14 H -0.25110 0.58310 0.21990
H15 H -0.23890 0.47550 0.30220
H16 H -0.20840 0.41350 0.21830
C6 C -0.11782(19) 0.6734(5) 0.2029(2)
H17 H -0.15180 0.75380 0.17750
H18 H -0.10820 0.58960 0.16210
H19 H -0.07260 0.72800 0.22200
Br1F* Br -0.09602(2) 0.16384(5) 0.16812(2)
N1F* N 0.03430(15) 0.4321(4) 0.15489(19)
P1F* P 0.09822(4) 0.55688(10) 0.14090(5)
N2F* N 0.06833(14) 0.7389(3) 0.11009(18)
C1F* C 0.1102(2) 0.8934(5) 0.1215(3)
H2F* H 0.08000 0.97760 0.14420
H3F* H 0.12530 0.92990 0.06810
H4F* H 0.15290 0.87440 0.15980
C2F* C 0.00367(18) 0.7599(5) 0.0529(2)
H5F* H -0.02720 0.84460 0.07400
H6F* H -0.02300 0.65660 0.04790
H7F* H 0.01800 0.79250 -0.00150
N3F* N 0.14856(13) 0.4803(3) 0.07048(17)
C3F* C 0.19803(19) 0.5830(5) 0.0261(2)
H8F* H 0.20200 0.53850 -0.02930
H9F* H 0.24580 0.58390 0.05660
H10F* H 0.17920 0.69480 0.02170
C4F* C 0.1657(2) 0.3037(4) 0.0682(3)
H11F* H 0.15800 0.26380 0.01130
H12F* H 0.13430 0.24380 0.10320
H13F* H 0.21620 0.28660 0.08870
N4F* N 0.14931(13) 0.5959(3) 0.22619(17)
C5F* C 0.21760(17) 0.5098(5) 0.2483(2)
H14F* H 0.25110 0.58310 0.28010
H15F* H 0.23890 0.47550 0.19780
H16F* H 0.20840 0.41350 0.28170
C6F* C 0.11782(19) 0.6734(5) 0.2971(2)
H17F* H 0.15180 0.75380 0.32250
H18F* H 0.10820 0.58960 0.33790
H19F* H 0.07260 0.72800 0.27800
H1F* H 0.0124(18) 0.408(5) 0.116(2)

loop_
_atom_type_symbol
_atom_type_radius_bond
C 0.68
H 0.23
Br 1.21
N 0.68
Ni 1.50
P 1.05
